data_4304078
loop_
_publ_author_name
'Xiuli Wang'
'Yanfeng Bi'
'Baokuan Chen'
'Hongyan Lin'
'Guocheng Liu'

_publ_contact_author_email wangxiuli@bhu.edu.cn
_publ_contact_author_name 'Prof Dr Xiu-Li Wang'
_publ_section_title
;
Self-Assembly of Organic-Inorganic Hybrid Materials Constructed from
Eight-Connected Coordination Polymer Hosts with Nanotube Channels and
Polyoxometalate Guests As Templates
;
_journal_name_full 'Inorganic Chemistry'
_journal_page_first 2442
_journal_page_last 2448
_journal_paper_doi 10.1021/ic7014513
_journal_volume 47
_journal_year 2008
_chemical_formula_sum 'C52 H100 Cl Cu2 N8 O62 P W12'
_chemical_formula_weight 4229.10
_chemical_name_systematic
; 
 ? 
;
_space_group_IT_number 86
_symmetry_cell_setting tetragonal
_symmetry_space_group_name_Hall '-P 4bc'
_symmetry_space_group_name_H-M 'P 42/n :2'
_atom_sites_solution_hydrogens geom
_atom_sites_solution_primary direct
_atom_sites_solution_secondary difmap
_audit_creation_method SHELXL-97
_cell_angle_alpha 90.00
_cell_angle_beta 90.00
_cell_angle_gamma 90.00
_cell_formula_units_Z 4
_cell_length_a 24.1547(8)
_cell_length_b 24.1547(8)
_cell_length_c 18.6783(8)
_cell_measurement_temperature 293(2)
_cell_volume 10897.8(7)
_computing_structure_refinement 'SHELXL-97 (Sheldrick, 1997)'
_computing_structure_solution 'SHELXS-97 (Sheldrick, 1990)'
_diffrn_ambient_temperature 293(2)
_diffrn_measured_fraction_theta_full 0.999
_diffrn_measured_fraction_theta_max 0.999
_diffrn_measurement_device_type 'Bruker APEX area-detector diffractometer'
_diffrn_measurement_method '\f and \w scan'
_diffrn_radiation_monochromator graphite
_diffrn_radiation_source 'fine-focus sealed tube'
_diffrn_radiation_type MoK\a
_diffrn_radiation_wavelength 0.71073
_diffrn_reflns_av_R_equivalents 0.1092
_diffrn_reflns_av_sigmaI/netI 0.0790
_diffrn_reflns_limit_h_max 18
_diffrn_reflns_limit_h_min -28
_diffrn_reflns_limit_k_max 27
_diffrn_reflns_limit_k_min -28
_diffrn_reflns_limit_l_max 21
_diffrn_reflns_limit_l_min -22
_diffrn_reflns_number 54349
_diffrn_reflns_theta_full 25.00
_diffrn_reflns_theta_max 25.00
_diffrn_reflns_theta_min 1.38
_diffrn_standards_decay_% 0
_diffrn_standards_interval_time 0
_diffrn_standards_number 0
_exptl_absorpt_coefficient_mu 13.121
_exptl_absorpt_correction_T_max 0.2436
_exptl_absorpt_correction_T_min 0.1448
_exptl_absorpt_correction_type empirical
_exptl_absorpt_process_details 'ABSCOR by T.Higashi    8 March, 1995'
_exptl_crystal_colour dark-blue
_exptl_crystal_density_diffrn 2.578
_exptl_crystal_density_method 'not measured'
_exptl_crystal_description block
_exptl_crystal_F_000 7768
_exptl_crystal_size_max 0.24
_exptl_crystal_size_mid 0.20
_exptl_crystal_size_min 0.15
_refine_diff_density_max 1.273
_refine_diff_density_min -1.679
_refine_diff_density_rms 0.216
_refine_ls_extinction_method none
_refine_ls_goodness_of_fit_ref 1.108
_refine_ls_hydrogen_treatment none
_refine_ls_matrix_type full
_refine_ls_number_parameters 568
_refine_ls_number_reflns 9588
_refine_ls_number_restraints 313
_refine_ls_restrained_S_all 1.114
_refine_ls_R_factor_all 0.1493
_refine_ls_R_factor_gt 0.0584
_refine_ls_shift/su_max 0.001
_refine_ls_shift/su_mean 0.000
_refine_ls_structure_factor_coef Fsqd
_refine_ls_weighting_details 'calc w=1/[\s^2^(Fo^2^)+(0.0730P)^2^+0.0000P] where P=(Fo^2^+2Fc^2^)/3'
_refine_ls_weighting_scheme calc
_refine_ls_wR_factor_gt 0.1367
_refine_ls_wR_factor_ref 0.1749
_reflns_number_gt 4426
_reflns_number_total 9588
_reflns_threshold_expression >2sigma(I)
_cod_data_source_file ic7014513-file003_1.cif
_cod_data_source_block compound_1
_cod_depositor_comments
;
The following automatic conversions were performed:
'_symmetry_cell_setting' value 'Tetragonal' changed to 'tetragonal'
according to '/home/saulius/struct/CIF-dictionaries/cif_core.dic'
dictionary named 'cif_core.dic' version 2.4.1 from 2010-06-29.

Automatic conversion script
Id: cif_fix_enum 1527 2010-12-29 10:47:43Z saulius 
;
_cod_original_sg_symbol_H-M 'P 42/n'
_cod_database_code 4304078

loop_
_symmetry_equiv_pos_as_xyz
'x, y, z'
'-x+1/2, -y+1/2, z'
'-y, x+1/2, z+1/2'
'y+1/2, -x, z+1/2'
'-x, -y, -z'
'x-1/2, y-1/2, -z'
'y, -x-1/2, -z-1/2'
'-y-1/2, x, -z-1/2'

loop_
_atom_site_label
_atom_site_type_symbol
_atom_site_fract_x
_atom_site_fract_y
_atom_site_fract_z
_atom_site_U_iso_or_equiv
_atom_site_adp_type
_atom_site_occupancy
_atom_site_symmetry_multiplicity
_atom_site_calc_flag
_atom_site_refinement_flags
_atom_site_disorder_assembly
_atom_site_disorder_group
W1 W 0.57467(4) 0.59509(3) 0.10860(4) 0.0782(3) Uani 1 1 d . . .
W2 W 0.59993(4) 0.45074(4) 0.12426(4) 0.0917(3) Uani 1 1 d . . .
W3 W 0.39999(4) 0.41082(4) 0.07932(5) 0.0943(3) Uani 1 1 d . . .
W4 W 0.52693(4) 0.35610(4) 0.01318(5) 0.0953(3) Uani 1 1 d . . .
W5 W 0.47331(4) 0.50677(4) 0.18766(4) 0.0934(3) Uani 1 1 d . . .
W6 W 0.37207(4) 0.55399(5) 0.06369(6) 0.1104(4) Uani 1 1 d . . .
P1 P 0.5000 0.5000 0.0000 0.0687(19) Uani 1 2 d S . .
O1 O 0.5447(9) 0.4523(9) 0.0197(11) 0.070(6) Uani 0.50 1 d PU . .
O2 O 0.4744(9) 0.4864(9) -0.0644(12) 0.069(6) Uani 0.50 1 d PU . .
O3 O 0.5263(9) 0.5522(9) 0.0088(11) 0.064(6) Uani 0.50 1 d PU . .
O4 O 0.4568(9) 0.4886(9) 0.0634(11) 0.072(6) Uani 0.50 1 d PU . .
O5 O 0.3120(6) 0.5795(6) 0.0928(7) 0.102(4) Uani 1 1 d U . .
O6 O 0.4815(6) 0.3581(6) -0.0675(7) 0.101(4) Uani 1 1 d U . .
O7 O 0.6128(6) 0.5993(6) 0.0217(7) 0.112(5) Uani 1 1 d U . .
O8 O 0.5395(6) 0.2896(6) 0.0213(8) 0.117(5) Uani 1 1 d U . .
O9 O 0.4624(6) 0.3640(6) 0.0685(7) 0.101(4) Uani 1 1 d U . .
O10 O 0.6117(6) 0.5283(6) 0.1266(7) 0.098(4) Uani 1 1 d U . .
O11 O 0.5386(6) 0.4632(6) 0.1819(7) 0.100(4) Uani 1 1 d U . .
O12 O 0.6463(6) 0.4286(6) 0.1841(8) 0.113(5) Uani 1 1 d U . .
O13 O 0.5200(6) 0.5678(6) 0.1731(7) 0.111(5) Uani 1 1 d U . .
O14 O 0.3544(6) 0.3675(6) 0.1158(7) 0.113(5) Uani 1 1 d U . .
O15 O 0.4627(6) 0.5121(6) 0.2760(8) 0.118(5) Uani 1 1 d U . .
O16 O 0.4342(7) 0.4420(7) 0.1606(9) 0.132(5) Uani 1 1 d U . .
O17 O 0.6084(7) 0.6377(7) 0.1618(10) 0.144(6) Uani 1 1 d U . .
O18 O 0.6389(7) 0.4498(7) 0.0365(9) 0.142(6) Uani 1 1 d U . .
O19 O 0.3598(7) 0.4766(7) 0.0668(9) 0.138(6) Uani 1 1 d U . .
O20 O 0.5657(7) 0.3847(8) 0.0921(9) 0.154(6) Uani 1 1 d U . .
O21 O 0.5866(7) 0.3824(8) -0.0446(9) 0.149(6) Uani 1 1 d U . .
O22 O 0.4140(7) 0.5485(7) 0.1483(9) 0.133(6) Uani 1 1 d U . .
Cl1 Cl 0.5000 0.0000 0.0000 0.0760(18) Uani 1 2 d S . .
Cu1 Cu 0.57346(11) 0.08455(11) -0.01281(13) 0.0934(8) Uani 1 1 d . . .
N1 N 0.5225(7) 0.1268(7) -0.0803(9) 0.089(5) Uani 1 1 d U . .
N2 N 0.6291(7) 0.0474(7) 0.0520(9) 0.090(5) Uani 1 1 d U . .
N3 N 0.6140(7) 0.0528(8) -0.0980(9) 0.098(5) Uani 1 1 d U . .
N4 N 0.5402(7) 0.1233(7) 0.0701(9) 0.089(5) Uani 1 1 d U . .
C1 C 0.4955(8) 0.1026(8) -0.1337(10) 0.082(6) Uani 1 1 d U . .
H1 H 0.5012 0.0650 -0.1409 0.082 Uiso 1 1 calc R . .
C2 C 0.4604(7) 0.1286(8) -0.1781(10) 0.075(5) Uani 1 1 d U . .
H2 H 0.4417 0.1095 -0.2140 0.075 Uiso 1 1 calc R . .
C3 C 0.4532(8) 0.1849(9) -0.1684(10) 0.085(6) Uani 1 1 d U . .
C4 C 0.4808(8) 0.2113(9) -0.1132(11) 0.091(6) Uani 1 1 d U . .
H4 H 0.4765 0.2490 -0.1050 0.091 Uiso 1 1 calc R . .
C5 C 0.5135(9) 0.1807(9) -0.0725(11) 0.091(6) Uani 1 1 d U . .
H5 H 0.5317 0.1985 -0.0352 0.091 Uiso 1 1 calc R . .
C6 C 0.6141(8) 0.0180(8) 0.1056(10) 0.082(6) Uani 1 1 d U . .
H6 H 0.5765 0.0164 0.1160 0.082 Uiso 1 1 calc R . .
C7 C 0.6493(9) -0.0113(10) 0.1486(12) 0.108(7) Uani 1 1 d U . .
H7 H 0.6362 -0.0343 0.1848 0.108 Uiso 1 1 calc R . .
C8 C 0.7057(14) -0.0050(13) 0.1356(17) 0.153(10) Uani 1 1 d U . .
C9 C 0.7195(14) 0.0258(13) 0.0775(16) 0.158(11) Uani 1 1 d U . .
H9 H 0.7567 0.0289 0.0652 0.158 Uiso 1 1 calc R . .
C10 C 0.6833(11) 0.0512(10) 0.0387(13) 0.120(8) Uani 1 1 d U . .
H10 H 0.6952 0.0726 0.0004 0.120 Uiso 1 1 calc R . .
C11 C 0.4124(9) 0.2179(9) -0.2152(12) 0.105(7) Uani 1 1 d U . .
H11A H 0.3955 0.1923 -0.2487 0.105 Uiso 1 1 calc R . .
H11B H 0.3832 0.2317 -0.1844 0.105 Uiso 1 1 calc R . .
C12 C 0.4341(12) 0.2652(12) -0.2565(15) 0.145(10) Uani 1 1 d U . .
H12A H 0.4038 0.2866 -0.2763 0.145 Uiso 1 1 calc R . .
H12B H 0.4558 0.2892 -0.2257 0.145 Uiso 1 1 calc R . .
C13 C 0.4659(14) 0.2454(13) -0.3095(17) 0.179(13) Uani 1 1 d U . .
H13A H 0.4437 0.2207 -0.3386 0.179 Uiso 1 1 calc R . .
H13B H 0.4955 0.2236 -0.2884 0.179 Uiso 1 1 calc R . .
C14 C 0.6132(9) -0.0006(10) -0.1123(12) 0.104(7) Uani 1 1 d U . .
H14 H 0.5930 -0.0238 -0.0823 0.104 Uiso 1 1 calc R . .
C15 C 0.6417(10) -0.0244(11) -0.1712(14) 0.125(8) Uani 1 1 d U . .
H15 H 0.6428 -0.0627 -0.1766 0.125 Uiso 1 1 calc R . .
C16 C 0.6671(9) 0.0084(10) -0.2193(11) 0.091(6) Uani 1 1 d U . .
C17 C 0.6684(9) 0.0605(11) -0.2039(12) 0.111(7) Uani 1 1 d U . .
H17 H 0.6888 0.0830 -0.2344 0.111 Uiso 1 1 calc R . .
C18 C 0.6427(11) 0.0862(12) -0.1467(15) 0.137(9) Uani 1 1 d U . .
H18 H 0.6444 0.1244 -0.1409 0.137 Uiso 1 1 calc R . .
C19 C 0.5689(11) 0.1475(10) 0.1217(13) 0.114(8) Uani 1 1 d U . .
H19 H 0.6073 0.1475 0.1178 0.114 Uiso 1 1 calc R . .
C20 C 0.5460(11) 0.1727(9) 0.1805(13) 0.116(8) Uani 1 1 d U . .
H20 H 0.5694 0.1854 0.2164 0.116 Uiso 1 1 calc R . .
C21 C 0.4934(11) 0.1795(10) 0.1882(12) 0.107(7) Uani 1 1 d U . .
C22 C 0.4636(10) 0.1526(9) 0.1405(13) 0.112(8) Uani 1 1 d U . .
H22 H 0.4254 0.1515 0.1471 0.112 Uiso 1 1 calc R . .
C23 C 0.4859(10) 0.1250(9) 0.0795(12) 0.105(7) Uani 1 1 d U . .
H23 H 0.4624 0.1084 0.0465 0.105 Uiso 1 1 calc R . .
C24 C 0.4839(13) 0.3067(12) 0.2178(15) 0.158(11) Uani 1 1 d U . .
H24A H 0.4682 0.3354 0.1877 0.158 Uiso 1 1 calc R . .
H24B H 0.5133 0.2890 0.1907 0.158 Uiso 1 1 calc R . .
C25 C 0.4460(13) 0.2704(14) 0.2308(18) 0.180(13) Uani 1 1 d U . .
H25A H 0.4237 0.2665 0.1879 0.180 Uiso 1 1 calc R . .
H25B H 0.4221 0.2853 0.2678 0.180 Uiso 1 1 calc R . .
C26 C 0.4639(11) 0.2125(11) 0.2541(13) 0.135(9) Uani 1 1 d U . .
H26A H 0.4318 0.1919 0.2703 0.135 Uiso 1 1 calc R . .
H26B H 0.4896 0.2154 0.2938 0.135 Uiso 1 1 calc R . .
O1W O 0.6491(12) 0.1738(11) -0.0121(15) 0.107(9) Uiso 0.50 1 d PD . .
O2W O 0.7884(16) 0.3645(16) 0.274(2) 0.274(17) Uiso 0.78 1 d P . .
O3W O 0.675(3) 0.2720(15) 0.033(3) 0.26(3) Uiso 0.45 1 d PD . .
O4W O 0.2500 0.2500 0.2500 0.25(5) Uiso 0.50 4 d SP . .
O5W O 0.356(4) 0.239(4) 0.025(4) 0.23(4) Uiso 0.30 1 d P . .
O6W O 0.227(4) 0.395(4) 0.005(5) 0.17(4) Uiso 0.21 1 d P . .
O7W O 0.2500 0.2500 -0.210(4) 0.28(4) Uiso 0.48 2 d SP . .

loop_
_atom_site_aniso_label
_atom_site_aniso_U_11
_atom_site_aniso_U_22
_atom_site_aniso_U_33
_atom_site_aniso_U_23
_atom_site_aniso_U_13
_atom_site_aniso_U_12
W1 0.0936(6) 0.0747(6) 0.0664(5) -0.0155(4) -0.0044(4) -0.0117(5)
W2 0.0896(7) 0.1159(8) 0.0695(5) -0.0181(5) -0.0044(5) -0.0159(6)
W3 0.0907(7) 0.0827(7) 0.1094(7) -0.0124(5) 0.0076(5) -0.0164(5)
W4 0.1125(8) 0.0738(6) 0.0997(7) -0.0256(5) 0.0164(6) -0.0175(6)
W5 0.1027(7) 0.1130(8) 0.0645(5) -0.0278(5) -0.0016(5) 0.0040(6)
W6 0.0840(7) 0.1277(9) 0.1193(8) -0.0579(7) 0.0151(6) -0.0024(6)
P1 0.067(5) 0.075(5) 0.064(4) -0.026(4) 0.011(4) -0.009(4)
O1 0.078(10) 0.070(10) 0.063(9) -0.002(8) 0.002(8) 0.006(8)
O2 0.080(10) 0.065(10) 0.061(9) -0.012(8) -0.009(8) 0.001(8)
O3 0.071(10) 0.056(9) 0.064(9) -0.003(8) -0.004(8) -0.004(8)
O4 0.078(10) 0.075(10) 0.064(9) 0.005(8) 0.003(8) 0.005(8)
O5 0.104(8) 0.104(8) 0.099(7) -0.004(6) 0.012(6) -0.004(7)
O6 0.109(8) 0.107(8) 0.085(7) -0.002(6) 0.008(6) -0.008(7)
O7 0.118(8) 0.110(8) 0.106(8) 0.012(7) 0.015(7) 0.010(7)
O8 0.126(9) 0.114(8) 0.111(8) -0.009(7) -0.022(7) 0.006(7)
O9 0.104(8) 0.109(8) 0.090(7) 0.011(6) 0.008(6) -0.001(7)
O10 0.098(8) 0.098(8) 0.097(7) 0.017(6) 0.008(6) 0.010(6)
O11 0.111(8) 0.107(8) 0.081(7) 0.018(6) 0.017(6) -0.002(7)
O12 0.106(8) 0.101(8) 0.131(8) -0.009(7) -0.022(7) -0.009(7)
O13 0.115(8) 0.118(8) 0.099(7) 0.009(7) 0.002(7) 0.012(7)
O14 0.104(8) 0.133(9) 0.100(8) 0.009(7) 0.010(7) -0.016(7)
O15 0.130(9) 0.121(8) 0.102(8) -0.017(7) 0.025(7) -0.008(7)
O16 0.130(9) 0.115(8) 0.149(9) -0.039(7) -0.031(7) -0.004(7)
O17 0.135(9) 0.146(9) 0.150(9) -0.049(8) -0.005(8) -0.008(8)
O18 0.138(9) 0.153(10) 0.134(9) -0.031(8) 0.023(7) -0.035(8)
O19 0.137(9) 0.119(9) 0.159(9) -0.033(7) -0.033(8) -0.006(7)
O20 0.152(10) 0.175(10) 0.135(9) -0.032(8) 0.018(8) -0.040(8)
O21 0.153(10) 0.169(10) 0.124(9) -0.041(8) 0.022(8) -0.029(8)
O22 0.125(9) 0.124(9) 0.150(9) -0.032(7) -0.036(7) 0.010(7)
Cl1 0.075(4) 0.081(5) 0.072(4) 0.005(3) 0.011(3) -0.007(4)
Cu1 0.0994(19) 0.0971(19) 0.0837(17) -0.0031(14) -0.0043(14) 0.0134(16)
N1 0.099(9) 0.073(8) 0.095(8) 0.003(7) -0.007(7) -0.004(7)
N2 0.075(8) 0.104(9) 0.090(8) 0.006(7) 0.008(7) 0.002(7)
N3 0.098(9) 0.105(9) 0.091(8) 0.009(7) 0.009(7) 0.010(8)
N4 0.092(9) 0.084(8) 0.091(8) 0.001(7) -0.013(7) 0.009(7)
C1 0.089(9) 0.071(9) 0.085(9) 0.009(8) -0.006(8) -0.006(8)
C2 0.076(9) 0.077(9) 0.071(8) 0.002(7) 0.005(7) -0.002(7)
C3 0.089(9) 0.083(9) 0.082(9) 0.003(8) 0.009(8) 0.002(8)
C4 0.097(10) 0.080(9) 0.095(9) -0.005(8) -0.011(8) -0.003(8)
C5 0.094(10) 0.089(10) 0.088(9) -0.007(8) -0.008(8) 0.000(8)
C6 0.075(9) 0.095(9) 0.077(9) 0.000(8) -0.003(8) 0.002(8)
C7 0.096(10) 0.120(11) 0.109(10) 0.015(8) 0.002(8) -0.002(9)
C8 0.150(13) 0.162(13) 0.148(13) 0.019(9) -0.007(9) 0.004(9)
C9 0.154(14) 0.172(14) 0.148(13) 0.024(9) 0.001(9) 0.002(9)
C10 0.110(11) 0.129(11) 0.120(11) 0.019(9) 0.000(9) 0.011(9)
C11 0.103(10) 0.109(10) 0.103(10) 0.013(8) 0.007(8) -0.005(8)
C12 0.147(13) 0.147(13) 0.140(12) 0.007(9) 0.004(9) -0.009(9)
C13 0.186(15) 0.168(15) 0.184(15) 0.003(10) 0.008(10) -0.005(10)
C14 0.103(10) 0.103(10) 0.106(10) -0.009(8) 0.010(8) -0.015(8)
C15 0.121(11) 0.126(11) 0.130(11) -0.010(9) 0.008(9) -0.014(9)
C16 0.088(9) 0.108(10) 0.077(9) -0.011(8) 0.003(8) -0.010(8)
C17 0.110(11) 0.120(11) 0.104(10) 0.025(9) 0.008(8) 0.010(9)
C18 0.143(12) 0.127(12) 0.141(12) 0.016(9) 0.020(9) -0.003(9)
C19 0.114(11) 0.111(11) 0.117(11) -0.003(9) 0.001(9) 0.005(9)
C20 0.130(11) 0.108(11) 0.109(11) -0.012(8) -0.011(9) 0.000(9)
C21 0.109(11) 0.109(11) 0.104(10) 0.001(8) -0.004(9) -0.004(9)
C22 0.112(11) 0.107(11) 0.116(11) -0.001(9) 0.009(9) -0.001(9)
C23 0.104(10) 0.101(10) 0.110(10) -0.004(8) 0.005(8) -0.002(8)
C24 0.174(14) 0.150(13) 0.149(13) -0.001(9) -0.009(9) 0.003(9)
C25 0.175(15) 0.191(15) 0.175(15) -0.007(10) 0.000(10) 0.007(10)
C26 0.144(12) 0.139(12) 0.121(11) 0.005(9) 0.022(9) -0.005(9)

loop_
_atom_type_symbol
_atom_type_description
_atom_type_scat_dispersion_real
_atom_type_scat_dispersion_imag
_atom_type_scat_source
C C 0.0033 0.0016 'International Tables Vol C Tables 4.2.6.8 and 6.1.1.4'
H H 0.0000 0.0000 'International Tables Vol C Tables 4.2.6.8 and 6.1.1.4'
N N 0.0061 0.0033 'International Tables Vol C Tables 4.2.6.8 and 6.1.1.4'
O O 0.0106 0.0060 'International Tables Vol C Tables 4.2.6.8 and 6.1.1.4'
P P 0.1023 0.0942 'International Tables Vol C Tables 4.2.6.8 and 6.1.1.4'
Cu Cu 0.3201 1.2651 'International Tables Vol C Tables 4.2.6.8 and 6.1.1.4'
W W -0.8490 6.8722 'International Tables Vol C Tables 4.2.6.8 and 6.1.1.4'
Cl Cl 0.1484 0.1585 'International Tables Vol C Tables 4.2.6.8 and 6.1.1.4'

loop_
_geom_angle_atom_site_label_1
_geom_angle_atom_site_label_2
_geom_angle_atom_site_label_3
_geom_angle
_geom_angle_site_symmetry_1
_geom_angle_site_symmetry_3
_geom_angle_publ_flag
O17 W1 O7 104.2(8) . . ?
O17 W1 O10 101.2(8) . . ?
O7 W1 O10 88.2(6) . . ?
O17 W1 O13 100.2(8) . . ?
O7 W1 O13 155.5(6) . . ?
O10 W1 O13 85.3(6) . . ?
O17 W1 O6 102.8(7) . 5_665 ?
O7 W1 O6 88.2(6) . 5_665 ?
O10 W1 O6 155.9(6) . 5_665 ?
O13 W1 O6 88.1(6) . 5_665 ?
O17 W1 O3 165.2(8) . . ?
O7 W1 O3 66.0(7) . . ?
O10 W1 O3 90.0(7) . . ?
O13 W1 O3 90.3(7) . . ?
O6 W1 O3 66.8(6) 5_665 . ?
O17 W1 O2 161.5(9) . 5_665 ?
O7 W1 O2 89.4(7) . 5_665 ?
O10 W1 O2 66.3(7) . 5_665 ?
O13 W1 O2 66.4(7) . 5_665 ?
O6 W1 O2 89.8(7) 5_665 5_665 ?
O3 W1 O2 33.3(7) . 5_665 ?
O12 W2 O11 101.5(7) . . ?
O12 W2 O18 104.1(8) . . ?
O11 W2 O18 154.5(7) . . ?
O12 W2 O10 101.6(6) . . ?
O11 W2 O10 86.9(6) . . ?
O18 W2 O10 87.6(6) . . ?
O12 W2 O20 103.6(7) . . ?
O11 W2 O20 88.4(7) . . ?
O18 W2 O20 86.1(7) . . ?
O10 W2 O20 154.8(7) . . ?
O12 W2 O1 159.3(7) . . ?
O11 W2 O1 91.5(7) . . ?
O18 W2 O1 64.2(8) . . ?
O10 W2 O1 95.0(7) . . ?
O20 W2 O1 60.4(8) . . ?
O14 W3 O19 104.0(8) . . ?
O14 W3 O16 102.2(7) . . ?
O19 W3 O16 89.4(7) . . ?
O14 W3 O9 101.3(7) . . ?
O19 W3 O9 154.6(7) . . ?
O16 W3 O9 88.6(6) . . ?
O14 W3 O7 102.4(6) . 5_665 ?
O19 W3 O7 84.4(7) . 5_665 ?
O16 W3 O7 155.4(7) . 5_665 ?
O9 W3 O7 87.0(6) . 5_665 ?
O14 W3 O4 160.5(7) . . ?
O19 W3 O4 66.9(8) . . ?
O16 W3 O4 61.7(8) . . ?
O9 W3 O4 90.0(7) . . ?
O7 W3 O4 94.1(7) 5_665 . ?
O8 W4 O6 102.0(6) . . ?
O8 W4 O20 101.3(8) . . ?
O6 W4 O20 156.7(8) . . ?
O8 W4 O9 101.7(7) . . ?
O6 W4 O9 87.4(6) . . ?
O20 W4 O9 86.8(7) . . ?
O8 W4 O21 103.7(8) . . ?
O6 W4 O21 88.8(7) . . ?
O20 W4 O21 86.9(7) . . ?
O9 W4 O21 154.5(7) . . ?
O8 W4 O1 157.3(7) . . ?
O6 W4 O1 97.1(7) . . ?
O20 W4 O1 60.5(8) . . ?
O9 W4 O1 91.3(7) . . ?
O21 W4 O1 64.2(8) . . ?
O15 W5 O13 100.0(7) . . ?
O15 W5 O16 104.5(7) . . ?
O13 W5 O16 155.4(7) . . ?
O15 W5 O11 103.1(7) . . ?
O13 W5 O11 85.8(6) . . ?
O16 W5 O11 86.7(6) . . ?
O15 W5 O22 103.0(8) . . ?
O13 W5 O22 88.9(7) . . ?
O16 W5 O22 87.6(7) . . ?
O11 W5 O22 153.9(6) . . ?
O15 W5 O4 160.6(8) . . ?
O13 W5 O4 96.0(7) . . ?
O16 W5 O4 60.5(8) . . ?
O11 W5 O4 89.0(6) . . ?
O22 W5 O4 66.2(7) . . ?
O5 W6 O21 102.9(7) . 5_665 ?
O5 W6 O22 102.7(7) . . ?
O21 W6 O22 86.0(7) 5_665 . ?
O5 W6 O18 102.6(7) . 5_665 ?
O21 W6 O18 85.7(7) 5_665 5_665 ?
O22 W6 O18 154.5(7) . 5_665 ?
O5 W6 O19 102.6(7) . . ?
O21 W6 O19 154.4(8) 5_665 . ?
O22 W6 O19 89.4(7) . . ?
O18 W6 O19 87.7(7) 5_665 . ?
O2 P1 O2 180.0(19) . 5_665 ?
O2 P1 O3 120.6(11) . . ?
O2 P1 O3 59.4(11) 5_665 . ?
O2 P1 O3 59.4(11) . 5_665 ?
O2 P1 O3 120.6(11) 5_665 5_665 ?
O3 P1 O3 180.0(16) . 5_665 ?
O2 P1 O4 72.1(12) . 5_665 ?
O2 P1 O4 107.9(12) 5_665 5_665 ?
O3 P1 O4 69.0(11) . 5_665 ?
O3 P1 O4 111.0(12) 5_665 5_665 ?
O2 P1 O4 107.9(12) . . ?
O2 P1 O4 72.1(12) 5_665 . ?
O3 P1 O4 111.0(11) . . ?
O3 P1 O4 69.0(12) 5_665 . ?
O4 P1 O4 180(2) 5_665 . ?
O2 P1 O1 108.9(12) . . ?
O2 P1 O1 71.1(12) 5_665 . ?
O3 P1 O1 107.8(12) . . ?
O3 P1 O1 72.2(12) 5_665 . ?
O4 P1 O1 81.7(11) 5_665 . ?
O4 P1 O1 98.3(11) . . ?
O2 P1 O1 71.1(12) . 5_665 ?
O2 P1 O1 108.9(12) 5_665 5_665 ?
O3 P1 O1 72.2(12) . 5_665 ?
O3 P1 O1 107.8(12) 5_665 5_665 ?
O4 P1 O1 98.3(11) 5_665 5_665 ?
O4 P1 O1 81.7(11) . 5_665 ?
O1 P1 O1 180.0(18) . 5_665 ?
P1 O1 O2 48.4(10) . 5_665 ?
P1 O1 O3 48.8(9) . 5_665 ?
O2 O1 O3 86.6(14) 5_665 5_665 ?
P1 O1 W4 124.5(12) . . ?
O2 O1 W4 143.4(14) 5_665 . ?
O3 O1 W4 75.7(10) 5_665 . ?
P1 O1 W2 125.0(11) . . ?
O2 O1 W2 76.7(10) 5_665 . ?
O3 O1 W2 141.3(13) 5_665 . ?
W4 O1 W2 97.4(8) . . ?
P1 O2 O3 61.3(12) . 5_665 ?
P1 O2 O1 60.5(11) . 5_665 ?
O3 O2 O1 101.9(17) 5_665 5_665 ?
P1 O2 O4 59.5(11) . 5_665 ?
O3 O2 O4 103.4(17) 5_665 5_665 ?
O1 O2 O4 87.3(14) 5_665 5_665 ?
P1 O2 W1 134.3(14) . 5_665 ?
O3 O2 W1 73.0(13) 5_665 5_665 ?
O1 O2 W1 135.4(14) 5_665 5_665 ?
O4 O2 W1 137.3(13) 5_665 5_665 ?
O2 O3 P1 59.2(12) 5_665 . ?
O2 O3 O4 101.8(17) 5_665 5_665 ?
P1 O3 O4 60.5(11) . 5_665 ?
O2 O3 O1 99.7(17) 5_665 5_665 ?
P1 O3 O1 59.1(11) . 5_665 ?
O4 O3 O1 87.8(14) 5_665 5_665 ?
O2 O3 W1 73.7(12) 5_665 . ?
P1 O3 W1 132.9(12) . . ?
O4 O3 W1 137.0(14) 5_665 . ?
O1 O3 W1 135.2(13) 5_665 . ?
P1 O4 O3 50.5(10) . 5_665 ?
P1 O4 O2 48.4(10) . 5_665 ?
O3 O4 O2 88.9(14) 5_665 5_665 ?
P1 O4 W3 127.8(12) . . ?
O3 O4 W3 77.2(11) 5_665 . ?
O2 O4 W3 145.3(14) 5_665 . ?
P1 O4 W5 125.1(12) . . ?
O3 O4 W5 145.6(14) 5_665 . ?
O2 O4 W5 76.7(10) 5_665 . ?
W3 O4 W5 97.0(8) . . ?
W4 O6 W1 138.7(8) . 5_665 ?
W1 O7 W3 139.9(9) . 5_665 ?
W4 O9 W3 141.2(7) . . ?
W1 O10 W2 140.9(8) . . ?
W2 O11 W5 141.8(7) . . ?
W5 O13 W1 141.3(8) . . ?
W3 O16 W5 139.7(10) . . ?
W2 O18 W6 142.1(10) . 5_665 ?
W3 O19 W6 139.3(9) . . ?
W4 O20 W2 140.9(11) . . ?
W6 O21 W4 141.8(10) 5_665 . ?
W6 O22 W5 140.2(9) . . ?
Cu1 Cl1 Cu1 180.00(12) . 5_655 ?
N4 Cu1 N2 90.6(7) . . ?
N4 Cu1 N3 173.0(8) . . ?
N2 Cu1 N3 88.9(7) . . ?
N4 Cu1 N1 90.1(7) . . ?
N2 Cu1 N1 175.1(7) . . ?
N3 Cu1 N1 89.7(7) . . ?
N4 Cu1 Cl1 91.2(5) . . ?
N2 Cu1 Cl1 92.7(5) . . ?
N3 Cu1 Cl1 95.8(5) . . ?
N1 Cu1 Cl1 92.1(5) . . ?
C1 N1 C5 115.5(18) . . ?
C1 N1 Cu1 122.9(14) . . ?
C5 N1 Cu1 121.5(15) . . ?
C6 N2 C10 117(2) . . ?
C6 N2 Cu1 121.9(15) . . ?
C10 N2 Cu1 120.6(16) . . ?
C14 N3 C18 116(2) . . ?
C14 N3 Cu1 121.6(16) . . ?
C18 N3 Cu1 122.2(17) . . ?
C23 N4 C19 114(2) . . ?
C23 N4 Cu1 121.5(15) . . ?
C19 N4 Cu1 124.5(16) . . ?
N1 C1 C2 124.8(19) . . ?
N1 C1 H1 117.6 . . ?
C2 C1 H1 117.6 . . ?
C1 C2 C3 117.3(19) . . ?
C1 C2 H2 121.3 . . ?
C3 C2 H2 121.3 . . ?
C2 C3 C4 119.3(19) . . ?
C2 C3 C11 121.1(19) . . ?
C4 C3 C11 119.5(19) . . ?
C5 C4 C3 117(2) . . ?
C5 C4 H4 121.3 . . ?
C3 C4 H4 121.3 . . ?
C4 C5 N1 126(2) . . ?
C4 C5 H5 117.2 . . ?
N1 C5 H5 117.2 . . ?
N2 C6 C7 125(2) . . ?
N2 C6 H6 117.6 . . ?
C7 C6 H6 117.6 . . ?
C6 C7 C8 117(2) . . ?
C6 C7 H7 121.6 . . ?
C8 C7 H7 121.6 . . ?
C9 C8 C7 116(3) . . ?
C9 C8 C13 122(3) . 3_645 ?
C7 C8 C13 122(3) . 3_645 ?
C10 C9 C8 123(3) . . ?
C10 C9 H9 118.6 . . ?
C8 C9 H9 118.6 . . ?
C9 C10 N2 122(3) . . ?
C9 C10 H10 119.1 . . ?
N2 C10 H10 119.1 . . ?
C12 C11 C3 118(2) . . ?
C12 C11 H11A 107.8 . . ?
C3 C11 H11A 107.8 . . ?
C12 C11 H11B 107.8 . . ?
C3 C11 H11B 107.8 . . ?
H11A C11 H11B 107.1 . . ?
C13 C12 C11 108(3) . . ?
C13 C12 H12A 110.0 . . ?
C11 C12 H12A 110.0 . . ?
C13 C12 H12B 110.0 . . ?
C11 C12 H12B 110.0 . . ?
H12A C12 H12B 108.4 . . ?
C12 C13 C8 115(3) . 4_564 ?
C12 C13 H13A 108.4 . . ?
C8 C13 H13A 108.4 4_564 . ?
C12 C13 H13B 108.4 . . ?
C8 C13 H13B 108.4 4_564 . ?
H13A C13 H13B 107.5 . . ?
N3 C14 C15 123(2) . . ?
N3 C14 H14 118.4 . . ?
C15 C14 H14 118.4 . . ?
C16 C15 C14 120(2) . . ?
C16 C15 H15 120.0 . . ?
C14 C15 H15 120.0 . . ?
C17 C16 C15 116(2) . . ?
C17 C16 C24 124(2) . 3_644 ?
C15 C16 C24 120(2) . 3_644 ?
C16 C17 C18 127(2) . . ?
C16 C17 H17 116.6 . . ?
C18 C17 H17 116.6 . . ?
C17 C18 N3 118(3) . . ?
C17 C18 H18 121.2 . . ?
N3 C18 H18 121.2 . . ?
N4 C19 C20 125(2) . . ?
N4 C19 H19 117.7 . . ?
C20 C19 H19 117.7 . . ?
C21 C20 C19 123(3) . . ?
C21 C20 H20 118.6 . . ?
C19 C20 H20 118.6 . . ?
C20 C21 C22 114(3) . . ?
C20 C21 C26 125(2) . . ?
C22 C21 C26 121(2) . . ?
C21 C22 C23 124(2) . . ?
C21 C22 H22 117.8 . . ?
C23 C22 H22 117.8 . . ?
N4 C23 C22 120(2) . . ?
N4 C23 H23 120.1 . . ?
C22 C23 H23 120.1 . . ?
C25 C24 C16 116(3) . 4_565 ?
C25 C24 H24A 108.4 . . ?
C16 C24 H24A 108.4 4_565 . ?
C25 C24 H24B 108.4 . . ?
C16 C24 H24B 108.4 4_565 . ?
H24A C24 H24B 107.5 . . ?
C24 C25 C26 118(3) . . ?
C24 C25 H25A 107.7 . . ?
C26 C25 H25A 107.7 . . ?
C24 C25 H25B 107.7 . . ?
C26 C25 H25B 107.7 . . ?
H25A C25 H25B 107.1 . . ?
C25 C26 C21 111(2) . . ?
C25 C26 H26A 109.5 . . ?
C21 C26 H26A 109.5 . . ?
C25 C26 H26B 109.5 . . ?
C21 C26 H26B 109.5 . . ?
H26A C26 H26B 108.1 . . ?

loop_
_geom_bond_atom_site_label_1
_geom_bond_atom_site_label_2
_geom_bond_distance
_geom_bond_site_symmetry_2
_geom_bond_publ_flag
W1 O17 1.646(16) . ?
W1 O7 1.869(14) . ?
W1 O10 1.875(13) . ?
W1 O13 1.905(14) . ?
W1 O6 1.927(14) 5_665 ?
W1 O3 2.43(2) . ?
W1 O2 2.44(2) 5_665 ?
W2 O12 1.670(14) . ?
W2 O11 1.855(13) . ?
W2 O18 1.891(16) . ?
W2 O10 1.895(14) . ?
W2 O20 1.895(17) . ?
W2 O1 2.37(2) . ?
W3 O14 1.665(14) . ?
W3 O19 1.878(16) . ?
W3 O16 1.887(15) . ?
W3 O9 1.896(14) . ?
W3 O7 1.927(14) 5_665 ?
W3 O4 2.35(2) . ?
W4 O8 1.642(16) . ?
W4 O6 1.865(13) . ?
W4 O20 1.878(17) . ?
W4 O9 1.879(13) . ?
W4 O21 1.908(17) . ?
W4 O1 2.37(2) . ?
W5 O15 1.675(14) . ?
W5 O13 1.876(15) . ?
W5 O16 1.895(15) . ?
W5 O11 1.899(14) . ?
W5 O22 1.901(16) . ?
W5 O4 2.40(2) . ?
W6 O5 1.666(14) . ?
W6 O21 1.868(18) 5_665 ?
W6 O22 1.881(16) . ?
W6 O18 1.891(17) 5_665 ?
W6 O19 1.893(16) . ?
P1 O2 1.39(2) . ?
P1 O2 1.39(2) 5_665 ?
P1 O3 1.42(2) . ?
P1 O3 1.42(2) 5_665 ?
P1 O4 1.60(2) 5_665 ?
P1 O4 1.60(2) . ?
P1 O1 1.62(2) . ?
P1 O1 1.62(2) 5_665 ?
O1 O2 1.76(3) 5_665 ?
O1 O3 1.80(3) 5_665 ?
O2 O3 1.40(3) 5_665 ?
O2 O1 1.76(3) 5_665 ?
O2 O4 1.77(3) 5_665 ?
O2 W1 2.44(2) 5_665 ?
O3 O2 1.40(3) 5_665 ?
O3 O4 1.72(3) 5_665 ?
O3 O1 1.80(3) 5_665 ?
O4 O3 1.72(3) 5_665 ?
O4 O2 1.77(3) 5_665 ?
O6 W1 1.927(14) 5_665 ?
O7 W3 1.927(14) 5_665 ?
O18 W6 1.891(17) 5_665 ?
O21 W6 1.868(18) 5_665 ?
Cl1 Cu1 2.716(3) . ?
Cl1 Cu1 2.716(3) 5_655 ?
Cu1 N4 1.979(17) . ?
Cu1 N2 2.020(17) . ?
Cu1 N3 2.020(17) . ?
Cu1 N1 2.035(17) . ?
N1 C1 1.33(2) . ?
N1 C5 1.33(2) . ?
N2 C6 1.28(2) . ?
N2 C10 1.34(3) . ?
N3 C14 1.32(2) . ?
N3 C18 1.40(3) . ?
N4 C23 1.32(2) . ?
N4 C19 1.32(3) . ?
C1 C2 1.34(2) . ?
C1 H1 0.9300 . ?
C2 C3 1.38(2) . ?
C2 H2 0.9300 . ?
C3 C4 1.38(2) . ?
C3 C11 1.54(3) . ?
C4 C5 1.32(2) . ?
C4 H4 0.9300 . ?
C5 H5 0.9300 . ?
C6 C7 1.37(3) . ?
C6 H6 0.9300 . ?
C7 C8 1.39(3) . ?
C7 H7 0.9300 . ?
C8 C9 1.36(3) . ?
C8 C13 1.71(4) 3_645 ?
C9 C10 1.29(3) . ?
C9 H9 0.9300 . ?
C10 H10 0.9300 . ?
C11 C12 1.47(3) . ?
C11 H11A 0.9700 . ?
C11 H11B 0.9700 . ?
C12 C13 1.34(3) . ?
C12 H12A 0.9700 . ?
C12 H12B 0.9700 . ?
C13 C8 1.71(4) 4_564 ?
C13 H13A 0.9700 . ?
C13 H13B 0.9700 . ?
C14 C15 1.42(3) . ?
C14 H14 0.9300 . ?
C15 C16 1.35(3) . ?
C15 H15 0.9300 . ?
C16 C17 1.29(3) . ?
C16 C24 1.46(3) 3_644 ?
C17 C18 1.38(3) . ?
C17 H17 0.9300 . ?
C18 H18 0.9300 . ?
C19 C20 1.37(3) . ?
C19 H19 0.9300 . ?
C20 C21 1.29(3) . ?
C20 H20 0.9300 . ?
C21 C22 1.32(3) . ?
C21 C26 1.63(3) . ?
C22 C23 1.43(3) . ?
C22 H22 0.9300 . ?
C23 H23 0.9300 . ?
C24 C25 1.29(3) . ?
C24 C16 1.46(3) 4_565 ?
C24 H24A 0.9700 . ?
C24 H24B 0.9700 . ?
C25 C26 1.53(3) . ?
C25 H25A 0.9700 . ?
C25 H25B 0.9700 . ?
C26 H26A 0.9700 . ?
C26 H26B 0.9700 . ?
O7W O7W 1.51(16) 7_565 ?
